data_4083902
loop_
_publ_author_name
'Hoffmann, Florian'
'Wagler, J\"org'
'Roewer, Gerhard'

_publ_section_title
;
 Cyclopentadienone and Hydroxycyclopentadienyl Cobalt Complexes from
 the Reaction of an Alkynylphenylsilane with Co2(CO)8
;
_journal_issue 20
_journal_name_full Organometallics
_journal_page_first 5622
_journal_paper_doi 10.1021/om500488w
_journal_volume 33
_journal_year 2014
_chemical_formula_moiety 'C29 H37 Co O3 Si2'
_chemical_formula_sum 'C29 H37 Co O3 Si2'
_chemical_formula_weight 548.70
_chemical_melting_point 403
_chemical_name_common
;
[1-hydroxy-2,5-bis(phenyldimethylsilyl)-3,4-dipropyl-cyclopentadienyl]-
cobaltdicarbonyl 
;
_chemical_name_systematic
; 
dicarbonyl{eta5-1-hydroxy-2,5-bis[dimethyl(phenyl)silyl]-3,4-dipropyl-
cyclopentadienyl}cobalt(I) 
;
_space_group_IT_number 2
_symmetry_cell_setting triclinic
_symmetry_space_group_name_Hall '-P 1'
_symmetry_space_group_name_H-M 'P -1'
_atom_sites_solution_hydrogens geom
_atom_sites_solution_primary direct
_atom_sites_solution_secondary difmap
_audit_creation_method SHELXL-97
_cell_angle_alpha 93.369(2)
_cell_angle_beta 99.713(2)
_cell_angle_gamma 98.045(2)
_cell_formula_units_Z 2
_cell_length_a 9.8534(5)
_cell_length_b 10.1200(5)
_cell_length_c 14.8662(6)
_cell_measurement_reflns_used 5505
_cell_measurement_temperature 93(2)
_cell_measurement_theta_max 28.19
_cell_measurement_theta_min 2.57
_cell_volume 1441.61(12)
_computing_cell_refinement 'Bruker SMART'
_computing_data_collection 'Bruker SMART'
_computing_data_reduction 'Bruker SAINT'
_computing_molecular_graphics 'ORTEP32 (Farugia)'
_computing_publication_material 'Ciftab (Sheldrick)'
_computing_structure_refinement 'SHELXL-97 (Sheldrick, 1997)'
_computing_structure_solution 'SHELXS-97 (Sheldrick, 1990)'
_diffrn_ambient_temperature 93(2)
_diffrn_measured_fraction_theta_full 0.987
_diffrn_measured_fraction_theta_max 0.987
_diffrn_measurement_device_type 'CCD area detector'
_diffrn_measurement_method 'phi and omega scans'
_diffrn_radiation_monochromator graphite
_diffrn_radiation_source 'fine-focus sealed tube'
_diffrn_radiation_type MoK\a
_diffrn_radiation_wavelength 0.71073
_diffrn_reflns_av_R_equivalents 0.0361
_diffrn_reflns_av_sigmaI/netI 0.0424
_diffrn_reflns_limit_h_max 12
_diffrn_reflns_limit_h_min -12
_diffrn_reflns_limit_k_max 12
_diffrn_reflns_limit_k_min -12
_diffrn_reflns_limit_l_max 18
_diffrn_reflns_limit_l_min -18
_diffrn_reflns_number 20703
_diffrn_reflns_theta_full 27.00
_diffrn_reflns_theta_max 27.00
_diffrn_reflns_theta_min 2.04
_exptl_absorpt_coefficient_mu 0.705
_exptl_absorpt_correction_T_max 0.9723
_exptl_absorpt_correction_T_min 0.8523
_exptl_absorpt_correction_type multi-scan
_exptl_absorpt_process_details SADABS
_exptl_crystal_colour brown
_exptl_crystal_density_diffrn 1.264
_exptl_crystal_density_method 'not measured'
_exptl_crystal_description piece
_exptl_crystal_F_000 580
_exptl_crystal_size_max 0.30
_exptl_crystal_size_mid 0.15
_exptl_crystal_size_min 0.04
_refine_diff_density_max 0.353
_refine_diff_density_min -0.255
_refine_diff_density_rms 0.056
_refine_ls_extinction_method none
_refine_ls_goodness_of_fit_ref 1.038
_refine_ls_hydrogen_treatment mixed
_refine_ls_matrix_type full
_refine_ls_number_parameters 319
_refine_ls_number_reflns 6204
_refine_ls_number_restraints 0
_refine_ls_restrained_S_all 1.038
_refine_ls_R_factor_all 0.0501
_refine_ls_R_factor_gt 0.0319
_refine_ls_shift/su_max 0.001
_refine_ls_shift/su_mean 0.000
_refine_ls_structure_factor_coef Fsqd
_refine_ls_weighting_details 'calc w=1/[\s^2^(Fo^2^)+(0.0317P)^2^+0.2952P] where P=(Fo^2^+2Fc^2^)/3'
_refine_ls_weighting_scheme calc
_refine_ls_wR_factor_gt 0.0693
_refine_ls_wR_factor_ref 0.0742
_reflns_number_gt 4876
_reflns_number_total 6204
_reflns_threshold_expression >2sigma(I)
_cod_data_source_file om500488w_si_001.cif
_cod_data_source_block fh27_compound_4
_cod_original_sg_symbol_Hall -P1
_cod_original_sg_symbol_H-M P-1
_cod_database_code 4083902

loop_
_symmetry_equiv_pos_as_xyz
'x, y, z'
'-x, -y, -z'

loop_
_atom_site_label
_atom_site_type_symbol
_atom_site_fract_x
_atom_site_fract_y
_atom_site_fract_z
_atom_site_U_iso_or_equiv
_atom_site_adp_type
_atom_site_occupancy
_atom_site_symmetry_multiplicity
_atom_site_calc_flag
_atom_site_refinement_flags
Co1 Co 0.78504(2) 0.59747(2) 0.271402(16) 0.01595(7) Uani 1 1 d .
Si1 Si 0.60417(5) 0.29113(5) 0.15715(3) 0.01922(12) Uani 1 1 d .
Si2 Si 1.05456(5) 0.74553(5) 0.16867(3) 0.01796(12) Uani 1 1 d .
O1 O 0.58736(16) 0.75519(16) 0.18156(11) 0.0434(4) Uani 1 1 d .
O2 O 0.78007(18) 0.69678(17) 0.45664(10) 0.0463(4) Uani 1 1 d .
O3 O 0.76830(13) 0.51852(13) 0.06277(8) 0.0187(3) Uani 1 1 d .
H3 H 0.807(2) 0.581(2) 0.0474(14) 0.028 Uiso 1 1 d .
C1 C 0.6641(2) 0.6913(2) 0.21841(14) 0.0265(4) Uani 1 1 d .
C2 C 0.7804(2) 0.6568(2) 0.38259(14) 0.0258(4) Uani 1 1 d .
C3 C 0.82906(17) 0.50897(17) 0.15089(11) 0.0141(4) Uani 1 1 d .
C4 C 0.77216(18) 0.40524(17) 0.20233(11) 0.0148(4) Uani 1 1 d .
C5 C 0.86658(18) 0.41972(17) 0.28794(11) 0.0150(4) Uani 1 1 d .
C6 C 0.97638(18) 0.53207(17) 0.28727(11) 0.0157(4) Uani 1 1 d .
C7 C 0.95405(17) 0.58886(17) 0.20121(11) 0.0145(4) Uani 1 1 d .
C8 C 0.4723(2) 0.3938(2) 0.10681(16) 0.0397(6) Uani 1 1 d .
H8A H 0.5144 0.4581 0.0689 0.059 Uiso 1 1 d R
H8B H 0.4398 0.4422 0.1561 0.059 Uiso 1 1 d R
H8C H 0.3932 0.3351 0.0689 0.059 Uiso 1 1 d R
C9 C 0.6365(2) 0.1679(2) 0.06843(14) 0.0404(6) Uani 1 1 d .
H9A H 0.7090 0.1176 0.0955 0.061 Uiso 1 1 d R
H9B H 0.6672 0.2153 0.0180 0.061 Uiso 1 1 d R
H9C H 0.5504 0.1059 0.0450 0.061 Uiso 1 1 d R
C10 C 0.53562(18) 0.20005(18) 0.25051(12) 0.0178(4) Uani 1 1 d .
C11 C 0.5345(2) 0.06283(19) 0.25622(13) 0.0276(5) Uani 1 1 d .
H11 H 0.5728 0.0136 0.2129 0.033 Uiso 1 1 calc R
C12 C 0.4786(2) -0.0033(2) 0.32399(15) 0.0382(6) Uani 1 1 d .
H12 H 0.4789 -0.0968 0.3266 0.046 Uiso 1 1 calc R
C13 C 0.4226(2) 0.0666(2) 0.38747(14) 0.0381(6) Uani 1 1 d .
H13 H 0.3845 0.0213 0.4338 0.046 Uiso 1 1 calc R
C14 C 0.4220(2) 0.2020(2) 0.38372(13) 0.0319(5) Uani 1 1 d .
H14 H 0.3834 0.2504 0.4274 0.038 Uiso 1 1 calc R
C15 C 0.47796(19) 0.2678(2) 0.31584(12) 0.0239(4) Uani 1 1 d .
H15 H 0.4770 0.3613 0.3138 0.029 Uiso 1 1 calc R
C16 C 0.86004(19) 0.32988(18) 0.36469(12) 0.0186(4) Uani 1 1 d .
H16A H 0.7633 0.3145 0.3763 0.022 Uiso 1 1 calc R
H16B H 0.9203 0.3759 0.4210 0.022 Uiso 1 1 calc R
C17 C 0.9059(2) 0.19441(19) 0.34513(13) 0.0252(4) Uani 1 1 d .
H17A H 0.8508 0.1506 0.2864 0.030 Uiso 1 1 calc R
H17B H 1.0053 0.2085 0.3390 0.030 Uiso 1 1 calc R
C18 C 0.8860(3) 0.1033(2) 0.42162(14) 0.0355(5) Uani 1 1 d .
H18A H 0.9424 0.1455 0.4795 0.053 Uiso 1 1 d R
H18B H 0.9152 0.0171 0.4070 0.053 Uiso 1 1 d R
H18C H 0.7875 0.0888 0.4274 0.053 Uiso 1 1 d R
C19 C 1.09915(18) 0.57655(19) 0.36289(12) 0.0192(4) Uani 1 1 d .
H19A H 1.0694 0.5622 0.4224 0.023 Uiso 1 1 calc R
H19B H 1.1294 0.6738 0.3616 0.023 Uiso 1 1 calc R
C20 C 1.22330(19) 0.5034(2) 0.35662(12) 0.0226(4) Uani 1 1 d .
H20A H 1.2004 0.4094 0.3709 0.027 Uiso 1 1 calc R
H20B H 1.2426 0.5024 0.2934 0.027 Uiso 1 1 calc R
C21 C 1.3526(2) 0.5715(2) 0.42322(14) 0.0320(5) Uani 1 1 d .
H21A H 1.3761 0.6642 0.4085 0.048 Uiso 1 1 d R
H21B H 1.4308 0.5231 0.4180 0.048 Uiso 1 1 d R
H21C H 1.3341 0.5712 0.4859 0.048 Uiso 1 1 d R
C22 C 1.23688(19) 0.7205(2) 0.16411(14) 0.0276(5) Uani 1 1 d .
H22A H 1.2861 0.7999 0.1423 0.041 Uiso 1 1 d R
H22B H 1.2362 0.6420 0.1221 0.041 Uiso 1 1 d R
H22C H 1.2843 0.7065 0.2255 0.041 Uiso 1 1 d R
C23 C 1.0521(2) 0.88938(19) 0.25203(13) 0.0287(5) Uani 1 1 d .
H23A H 1.0969 0.8715 0.3132 0.043 Uiso 1 1 d R
H23B H 0.9555 0.9016 0.2532 0.043 Uiso 1 1 d R
H23C H 1.1026 0.9708 0.2336 0.043 Uiso 1 1 d R
C24 C 0.96761(18) 0.77900(17) 0.05117(12) 0.0183(4) Uani 1 1 d .
C25 C 0.9968(2) 0.71289(19) -0.02720(12) 0.0228(4) Uani 1 1 d .
H25 H 1.0622 0.6519 -0.0205 0.027 Uiso 1 1 calc R
C26 C 0.9320(2) 0.7347(2) -0.11468(13) 0.0265(4) Uani 1 1 d .
H26 H 0.9525 0.6880 -0.1669 0.032 Uiso 1 1 calc R
C27 C 0.8378(2) 0.8242(2) -0.12560(13) 0.0266(5) Uani 1 1 d .
H27 H 0.7930 0.8387 -0.1852 0.032 Uiso 1 1 calc R
C28 C 0.8093(2) 0.89255(19) -0.04936(14) 0.0264(4) Uani 1 1 d .
H28 H 0.7456 0.9551 -0.0566 0.032 Uiso 1 1 calc R
C29 C 0.87320(19) 0.87005(18) 0.03745(13) 0.0224(4) Uani 1 1 d .
H29 H 0.8524 0.9178 0.0891 0.027 Uiso 1 1 calc R

loop_
_atom_site_aniso_label
_atom_site_aniso_U_11
_atom_site_aniso_U_22
_atom_site_aniso_U_33
_atom_site_aniso_U_23
_atom_site_aniso_U_13
_atom_site_aniso_U_12
Co1 0.01504(13) 0.01676(13) 0.01782(13) 0.00082(9) 0.00634(10) 0.00458(9)
Si1 0.0196(3) 0.0212(3) 0.0147(3) 0.0027(2) 0.0021(2) -0.0034(2)
Si2 0.0170(3) 0.0189(3) 0.0175(3) -0.0001(2) 0.0052(2) -0.0009(2)
O1 0.0346(9) 0.0385(9) 0.0599(11) 0.0059(8) 0.0024(8) 0.0226(8)
O2 0.0618(12) 0.0543(11) 0.0284(9) -0.0063(8) 0.0224(8) 0.0151(9)
O3 0.0186(7) 0.0222(7) 0.0135(6) 0.0056(5) -0.0002(5) -0.0010(5)
C1 0.0223(11) 0.0249(11) 0.0341(12) -0.0001(9) 0.0087(9) 0.0057(9)
C2 0.0267(11) 0.0262(11) 0.0278(11) 0.0007(9) 0.0117(9) 0.0082(9)
C3 0.0150(9) 0.0160(9) 0.0125(8) 0.0011(7) 0.0033(7) 0.0052(7)
C4 0.0160(9) 0.0146(9) 0.0145(9) 0.0009(7) 0.0036(7) 0.0040(7)
C5 0.0166(9) 0.0163(9) 0.0136(9) -0.0002(7) 0.0038(7) 0.0067(7)
C6 0.0154(9) 0.0193(9) 0.0142(9) -0.0020(7) 0.0050(7) 0.0069(7)
C7 0.0126(8) 0.0176(9) 0.0142(9) -0.0012(7) 0.0040(7) 0.0045(7)
C8 0.0218(11) 0.0455(14) 0.0461(14) 0.0281(11) -0.0068(10) -0.0087(10)
C9 0.0460(14) 0.0440(14) 0.0256(11) -0.0129(10) 0.0176(10) -0.0197(11)
C10 0.0159(9) 0.0206(9) 0.0156(9) 0.0009(7) 0.0018(7) 0.0002(7)
C11 0.0351(12) 0.0211(10) 0.0262(11) 0.0011(8) 0.0088(9) -0.0005(9)
C12 0.0507(15) 0.0268(12) 0.0329(12) 0.0095(10) 0.0070(11) -0.0105(10)
C13 0.0316(12) 0.0532(15) 0.0250(11) 0.0128(11) 0.0051(9) -0.0139(11)
C14 0.0211(11) 0.0556(15) 0.0184(10) -0.0002(10) 0.0065(8) 0.0018(10)
C15 0.0205(10) 0.0299(11) 0.0215(10) 0.0011(8) 0.0034(8) 0.0051(8)
C16 0.0217(10) 0.0225(10) 0.0123(9) 0.0038(7) 0.0037(7) 0.0045(8)
C17 0.0313(11) 0.0245(10) 0.0215(10) 0.0057(8) 0.0048(8) 0.0086(9)
C18 0.0520(15) 0.0290(12) 0.0280(11) 0.0119(9) 0.0059(10) 0.0125(10)
C19 0.0177(9) 0.0251(10) 0.0140(9) -0.0023(7) 0.0022(7) 0.0023(8)
C20 0.0196(10) 0.0285(11) 0.0180(9) -0.0016(8) -0.0014(8) 0.0054(8)
C21 0.0228(11) 0.0421(13) 0.0275(11) -0.0053(10) -0.0052(9) 0.0077(9)
C22 0.0194(10) 0.0377(12) 0.0251(11) 0.0058(9) 0.0061(8) -0.0020(9)
C23 0.0392(13) 0.0201(10) 0.0250(11) -0.0013(8) 0.0082(9) -0.0037(9)
C24 0.0184(9) 0.0161(9) 0.0204(9) 0.0029(7) 0.0068(7) -0.0025(7)
C25 0.0211(10) 0.0265(10) 0.0227(10) 0.0033(8) 0.0086(8) 0.0037(8)
C26 0.0263(11) 0.0342(12) 0.0193(10) 0.0023(8) 0.0093(8) -0.0003(9)
C27 0.0232(10) 0.0289(11) 0.0239(10) 0.0092(9) 0.0000(8) -0.0067(9)
C28 0.0202(10) 0.0207(10) 0.0370(12) 0.0066(9) 0.0015(9) 0.0020(8)
C29 0.0199(10) 0.0185(9) 0.0279(11) -0.0004(8) 0.0050(8) -0.0004(8)

loop_
_atom_type_symbol
_atom_type_description
_atom_type_scat_dispersion_real
_atom_type_scat_dispersion_imag
_atom_type_scat_source
C C 0.0033 0.0016 'International Tables Vol C Tables 4.2.6.8 and 6.1.1.4'
H H 0.0000 0.0000 'International Tables Vol C Tables 4.2.6.8 and 6.1.1.4'
O O 0.0106 0.0060 'International Tables Vol C Tables 4.2.6.8 and 6.1.1.4'
Si Si 0.0817 0.0704 'International Tables Vol C Tables 4.2.6.8 and 6.1.1.4'
Co Co 0.3494 0.9721 'International Tables Vol C Tables 4.2.6.8 and 6.1.1.4'

loop_
_geom_angle_atom_site_label_1
_geom_angle_atom_site_label_2
_geom_angle_atom_site_label_3
_geom_angle
C2 Co1 C1 95.86(9)
C2 Co1 C6 101.68(8)
C1 Co1 C6 151.78(8)
C2 Co1 C5 103.55(8)
C1 Co1 C5 152.27(8)
C6 Co1 C5 41.15(7)
C2 Co1 C3 167.45(8)
C1 Co1 C3 96.42(8)
C6 Co1 C3 65.98(6)
C5 Co1 C3 65.92(6)
C2 Co1 C7 131.21(8)
C1 Co1 C7 112.58(8)
C6 Co1 C7 39.92(6)
C5 Co1 C7 68.29(6)
C3 Co1 C7 39.94(6)
C2 Co1 C4 135.09(8)
C1 Co1 C4 113.12(8)
C6 Co1 C4 68.23(7)
C5 Co1 C4 39.78(6)
C3 Co1 C4 39.95(6)
C7 Co1 C4 68.84(6)
C9 Si1 C8 110.60(12)
C9 Si1 C4 108.20(9)
C8 Si1 C4 108.66(9)
C9 Si1 C10 109.56(9)
C8 Si1 C10 108.23(9)
C4 Si1 C10 111.59(8)
C22 Si2 C23 110.53(10)
C22 Si2 C7 110.12(8)
C23 Si2 C7 110.13(8)
C22 Si2 C24 108.76(8)
C23 Si2 C24 109.65(9)
C7 Si2 C24 107.59(8)
C3 O3 H3 106.5(17)
O1 C1 Co1 177.62(18)
O2 C2 Co1 178.64(19)
O3 C3 C7 127.17(15)
O3 C3 C4 120.00(15)
C7 C3 C4 112.74(14)
O3 C3 Co1 128.58(12)
C7 C3 Co1 70.95(9)
C4 C3 Co1 71.13(9)
C5 C4 C3 104.56(15)
C5 C4 Si1 132.86(13)
C3 C4 Si1 122.52(12)
C5 C4 Co1 68.54(9)
C3 C4 Co1 68.92(9)
Si1 C4 Co1 123.98(9)
C4 C5 C6 108.88(14)
C4 C5 C16 126.21(16)
C6 C5 C16 124.82(16)
C4 C5 Co1 71.68(10)
C6 C5 Co1 68.84(9)
C16 C5 Co1 128.10(12)
C7 C6 C5 109.49(15)
C7 C6 C19 124.96(16)
C5 C6 C19 125.46(15)
C7 C6 Co1 72.02(10)
C5 C6 Co1 70.01(9)
C19 C6 Co1 127.11(12)
C6 C7 C3 104.32(14)
C6 C7 Si2 126.84(13)
C3 C7 Si2 128.45(12)
C6 C7 Co1 68.06(9)
C3 C7 Co1 69.11(9)
Si2 C7 Co1 121.18(8)
Si1 C8 H8A 109.5
Si1 C8 H8B 109.5
H8A C8 H8B 109.5
Si1 C8 H8C 109.5
H8A C8 H8C 109.5
H8B C8 H8C 109.5
Si1 C9 H9A 109.5
Si1 C9 H9B 109.5
H9A C9 H9B 109.5
Si1 C9 H9C 109.5
H9A C9 H9C 109.5
H9B C9 H9C 109.5
C11 C10 C15 117.07(16)
C11 C10 Si1 122.38(14)
C15 C10 Si1 120.51(14)
C12 C11 C10 121.34(19)
C12 C11 H11 119.3
C10 C11 H11 119.3
C13 C12 C11 120.1(2)
C13 C12 H12 119.9
C11 C12 H12 119.9
C14 C13 C12 120.01(19)
C14 C13 H13 120.0
C12 C13 H13 120.0
C13 C14 C15 119.72(19)
C13 C14 H14 120.1
C15 C14 H14 120.1
C14 C15 C10 121.76(19)
C14 C15 H15 119.1
C10 C15 H15 119.1
C5 C16 C17 113.49(14)
C5 C16 H16A 108.9
C17 C16 H16A 108.9
C5 C16 H16B 108.9
C17 C16 H16B 108.9
H16A C16 H16B 107.7
C18 C17 C16 111.22(16)
C18 C17 H17A 109.4
C16 C17 H17A 109.4
C18 C17 H17B 109.4
C16 C17 H17B 109.4
H17A C17 H17B 108.0
C17 C18 H18A 109.5
C17 C18 H18B 109.4
H18A C18 H18B 109.5
C17 C18 H18C 109.5
H18A C18 H18C 109.5
H18B C18 H18C 109.5
C6 C19 C20 113.83(15)
C6 C19 H19A 108.8
C20 C19 H19A 108.8
C6 C19 H19B 108.8
C20 C19 H19B 108.8
H19A C19 H19B 107.7
C21 C20 C19 110.89(16)
C21 C20 H20A 109.5
C19 C20 H20A 109.5
C21 C20 H20B 109.5
C19 C20 H20B 109.5
H20A C20 H20B 108.1
C20 C21 H21A 109.5
C20 C21 H21B 109.5
H21A C21 H21B 109.5
C20 C21 H21C 109.5
H21A C21 H21C 109.5
H21B C21 H21C 109.5
Si2 C22 H22A 109.5
Si2 C22 H22B 109.5
H22A C22 H22B 109.5
Si2 C22 H22C 109.5
H22A C22 H22C 109.5
H22B C22 H22C 109.5
Si2 C23 H23A 109.5
Si2 C23 H23B 109.5
H23A C23 H23B 109.5
Si2 C23 H23C 109.5
H23A C23 H23C 109.5
H23B C23 H23C 109.5
C29 C24 C25 116.98(17)
C29 C24 Si2 122.52(14)
C25 C24 Si2 120.50(14)
C26 C25 C24 121.39(18)
C26 C25 H25 119.3
C24 C25 H25 119.3
C27 C26 C25 120.03(18)
C27 C26 H26 120.0
C25 C26 H26 120.0
C26 C27 C28 119.64(18)
C26 C27 H27 120.2
C28 C27 H27 120.2
C27 C28 C29 120.17(19)
C27 C28 H28 119.9
C29 C28 H28 119.9
C28 C29 C24 121.77(18)
C28 C29 H29 119.1
C24 C29 H29 119.1

loop_
_geom_bond_atom_site_label_1
_geom_bond_atom_site_label_2
_geom_bond_distance
Co1 C2 1.736(2)
Co1 C1 1.741(2)
Co1 C6 2.0654(17)
Co1 C5 2.0813(17)
Co1 C3 2.0934(16)
Co1 C7 2.1180(16)
Co1 C4 2.1230(17)
Si1 C9 1.859(2)
Si1 C8 1.862(2)
Si1 C4 1.8770(18)
Si1 C10 1.8773(17)
Si2 C22 1.8606(19)
Si2 C23 1.861(2)
Si2 C7 1.8818(17)
Si2 C24 1.8830(19)
O1 C1 1.152(2)
O2 C2 1.151(2)
O3 C3 1.360(2)
O3 H3 0.76(2)
C3 C7 1.439(2)
C3 C4 1.441(2)
C4 C5 1.431(2)
C5 C6 1.457(2)
C5 C16 1.504(2)
C6 C7 1.429(2)
C6 C19 1.503(2)
C8 H8A 0.9800
C8 H8B 0.9800
C8 H8C 0.9800
C9 H9A 0.9800
C9 H9B 0.9800
C9 H9C 0.9800
C10 C11 1.395(3)
C10 C15 1.397(3)
C11 C12 1.389(3)
C11 H11 0.9500
C12 C13 1.379(3)
C12 H12 0.9500
C13 C14 1.375(3)
C13 H13 0.9500
C14 C15 1.389(3)
C14 H14 0.9500
C15 H15 0.9500
C16 C17 1.529(3)
C16 H16A 0.9900
C16 H16B 0.9900
C17 C18 1.526(3)
C17 H17A 0.9900
C17 H17B 0.9900
C18 H18A 0.9800
C18 H18B 0.9800
C18 H18C 0.9800
C19 C20 1.529(2)
C19 H19A 0.9900
C19 H19B 0.9900
C20 C21 1.526(3)
C20 H20A 0.9900
C20 H20B 0.9900
C21 H21A 0.9800
C21 H21B 0.9800
C21 H21C 0.9800
C22 H22A 0.9800
C22 H22B 0.9800
C22 H22C 0.9800
C23 H23A 0.9800
C23 H23B 0.9800
C23 H23C 0.9800
C24 C29 1.398(3)
C24 C25 1.401(2)
C25 C26 1.393(3)
C25 H25 0.9500
C26 C27 1.382(3)
C26 H26 0.9500
C27 C28 1.383(3)
C27 H27 0.9500
C28 C29 1.384(3)
C28 H28 0.9500
C29 H29 0.9500

loop_
_geom_torsion_atom_site_label_1
_geom_torsion_atom_site_label_2
_geom_torsion_atom_site_label_3
_geom_torsion_atom_site_label_4
_geom_torsion
C2 Co1 C3 O3 -172.9(3)
C1 Co1 C3 O3 -4.97(16)
C6 Co1 C3 O3 -161.98(17)
C5 Co1 C3 O3 152.76(17)
C7 Co1 C3 O3 -122.84(19)
C4 Co1 C3 O3 113.78(19)
C2 Co1 C3 C7 -50.1(4)
C1 Co1 C3 C7 117.87(11)
C6 Co1 C3 C7 -39.14(10)
C5 Co1 C3 C7 -84.41(10)
C4 Co1 C3 C7 -123.38(14)
C2 Co1 C3 C4 73.3(4)
C1 Co1 C3 C4 -118.75(11)
C6 Co1 C3 C4 84.24(10)
C5 Co1 C3 C4 38.97(10)
C7 Co1 C3 C4 123.38(14)
O3 C3 C4 C5 176.04(15)
C7 C3 C4 C5 -0.80(19)
Co1 C3 C4 C5 -59.65(11)
O3 C3 C4 Si1 -6.6(2)
C7 C3 C4 Si1 176.54(12)
Co1 C3 C4 Si1 117.69(12)
O3 C3 C4 Co1 -124.31(15)
C7 C3 C4 Co1 58.85(12)
C9 Si1 C4 C5 -108.93(18)
C8 Si1 C4 C5 130.94(18)
C10 Si1 C4 C5 11.7(2)
C9 Si1 C4 C3 74.58(16)
C8 Si1 C4 C3 -45.55(17)
C10 Si1 C4 C3 -164.82(13)
C9 Si1 C4 Co1 159.72(11)
C8 Si1 C4 Co1 39.59(13)
C10 Si1 C4 Co1 -79.67(11)
C2 Co1 C4 C5 -46.68(15)
C1 Co1 C4 C5 -172.51(11)
C6 Co1 C4 C5 38.04(10)
C3 Co1 C4 C5 116.17(14)
C7 Co1 C4 C5 81.08(10)
C2 Co1 C4 C3 -162.85(12)
C1 Co1 C4 C3 71.32(12)
C6 Co1 C4 C3 -78.13(10)
C5 Co1 C4 C3 -116.17(14)
C7 Co1 C4 C3 -35.09(10)
C2 Co1 C4 Si1 81.37(15)
C1 Co1 C4 Si1 -44.46(13)
C6 Co1 C4 Si1 166.09(12)
C5 Co1 C4 Si1 128.05(15)
C3 Co1 C4 Si1 -115.78(15)
C7 Co1 C4 Si1 -150.87(12)
C3 C4 C5 C6 0.91(18)
Si1 C4 C5 C6 -176.04(13)
Co1 C4 C5 C6 -59.00(11)
C3 C4 C5 C16 -175.82(16)
Si1 C4 C5 C16 7.2(3)
Co1 C4 C5 C16 124.28(17)
C3 C4 C5 Co1 59.91(11)
Si1 C4 C5 Co1 -117.04(15)
C2 Co1 C5 C4 148.10(11)
C1 Co1 C5 C4 14.9(2)
C6 Co1 C5 C4 -119.58(13)
C3 Co1 C5 C4 -39.14(10)
C7 Co1 C5 C4 -82.59(10)
C2 Co1 C5 C6 -92.32(11)
C1 Co1 C5 C6 134.50(17)
C3 Co1 C5 C6 80.44(10)
C7 Co1 C5 C6 36.99(9)
C4 Co1 C5 C6 119.58(13)
C2 Co1 C5 C16 26.02(18)
C1 Co1 C5 C16 -107.2(2)
C6 Co1 C5 C16 118.34(19)
C3 Co1 C5 C16 -161.22(18)
C7 Co1 C5 C16 155.33(17)
C4 Co1 C5 C16 -122.1(2)
C4 C5 C6 C7 -0.74(19)
C16 C5 C6 C7 176.04(15)
Co1 C5 C6 C7 -61.50(12)
C4 C5 C6 C19 -177.29(16)
C16 C5 C6 C19 -0.5(3)
Co1 C5 C6 C19 121.95(16)
C4 C5 C6 Co1 60.76(12)
C16 C5 C6 Co1 -122.46(16)
C2 Co1 C6 C7 -143.26(11)
C1 Co1 C6 C7 -16.0(2)
C5 Co1 C6 C7 119.43(14)
C3 Co1 C6 C7 39.15(10)
C4 Co1 C6 C7 82.62(10)
C2 Co1 C6 C5 97.31(11)
C1 Co1 C6 C5 -135.43(17)
C3 Co1 C6 C5 -80.27(10)
C7 Co1 C6 C5 -119.43(14)
C4 Co1 C6 C5 -36.81(9)
C2 Co1 C6 C19 -22.61(17)
C1 Co1 C6 C19 104.6(2)
C5 Co1 C6 C19 -119.92(18)
C3 Co1 C6 C19 159.80(17)
C7 Co1 C6 C19 120.65(19)
C4 Co1 C6 C19 -156.73(17)
C5 C6 C7 C3 0.23(18)
C19 C6 C7 C3 176.80(16)
Co1 C6 C7 C3 -60.02(11)
C5 C6 C7 Si2 173.56(12)
C19 C6 C7 Si2 -9.9(2)
Co1 C6 C7 Si2 113.30(13)
C5 C6 C7 Co1 60.25(11)
C19 C6 C7 Co1 -123.17(17)
O3 C3 C7 C6 -176.20(16)
C4 C3 C7 C6 0.36(19)
Co1 C3 C7 C6 59.32(11)
O3 C3 C7 Si2 10.6(3)
C4 C3 C7 Si2 -172.82(12)
Co1 C3 C7 Si2 -113.86(14)
O3 C3 C7 Co1 124.48(17)
C4 C3 C7 Co1 -58.96(12)
C22 Si2 C7 C6 66.83(17)
C23 Si2 C7 C6 -55.32(17)
C24 Si2 C7 C6 -174.78(14)
C22 Si2 C7 C3 -121.44(16)
C23 Si2 C7 C3 116.42(16)
C24 Si2 C7 C3 -3.05(17)
C22 Si2 C7 Co1 151.53(10)
C23 Si2 C7 Co1 29.38(13)
C24 Si2 C7 Co1 -90.08(11)
C2 Co1 C7 C6 51.14(14)
C1 Co1 C7 C6 171.88(11)
C5 Co1 C7 C6 -38.09(10)
C3 Co1 C7 C6 -116.06(14)
C4 Co1 C7 C6 -80.96(11)
C2 Co1 C7 C3 167.20(11)
C1 Co1 C7 C3 -72.06(12)
C6 Co1 C7 C3 116.06(14)
C5 Co1 C7 C3 77.97(10)
C4 Co1 C7 C3 35.10(9)
C2 Co1 C7 Si2 -69.64(14)
C1 Co1 C7 Si2 51.10(13)
C6 Co1 C7 Si2 -120.78(15)
C5 Co1 C7 Si2 -158.88(12)
C3 Co1 C7 Si2 123.16(14)
C4 Co1 C7 Si2 158.25(12)
C9 Si1 C10 C11 9.95(19)
C8 Si1 C10 C11 130.63(17)
C4 Si1 C10 C11 -109.85(16)
C9 Si1 C10 C15 -167.55(16)
C8 Si1 C10 C15 -46.87(18)
C4 Si1 C10 C15 72.65(16)
C15 C10 C11 C12 0.0(3)
Si1 C10 C11 C12 -177.61(16)
C10 C11 C12 C13 0.0(3)
C11 C12 C13 C14 0.0(3)
C12 C13 C14 C15 0.0(3)
C13 C14 C15 C10 0.0(3)
C11 C10 C15 C14 0.1(3)
Si1 C10 C15 C14 177.69(15)
C4 C5 C16 C17 74.1(2)
C6 C5 C16 C17 -102.1(2)
Co1 C5 C16 C17 168.66(13)
C5 C16 C17 C18 -175.37(17)
C7 C6 C19 C20 -89.4(2)
C5 C6 C19 C20 86.6(2)
Co1 C6 C19 C20 177.35(12)
C6 C19 C20 C21 168.73(15)
C22 Si2 C24 C29 -142.77(15)
C23 Si2 C24 C29 -21.80(17)
C7 Si2 C24 C29 97.96(15)
C22 Si2 C24 C25 36.69(17)
C23 Si2 C24 C25 157.66(15)
C7 Si2 C24 C25 -82.57(15)
C29 C24 C25 C26 -1.5(3)
Si2 C24 C25 C26 178.99(14)
C24 C25 C26 C27 0.8(3)
C25 C26 C27 C28 0.5(3)
C26 C27 C28 C29 -0.9(3)
C27 C28 C29 C24 0.1(3)
C25 C24 C29 C28 1.1(3)
Si2 C24 C29 C28 -179.40(14)
